data_7038792
loop_
_publ_author_name
'Le Fur, Mariane'
'Beyler, Maryline'
'Le Poul, Nicolas'
'Lima, Lu\'is M P'
'Le Mest, Yves'
'Delgado, Rita'
'Platas-Iglesias, Carlos'
'Patinec, V\'eronique'
'Tripier, Rapha\"el'

_publ_section_title
;
 Improving the stability and inertness of Cu(ii) and Cu(i) complexes with
 methylthiazolyl ligands by tuning the macrocyclic structure.
;
_journal_issue 17
_journal_name_full 'Dalton transactions (Cambridge, England : 2003)'
_journal_page_first 7406
_journal_page_last 7420
_journal_paper_doi 10.1039/c6dt00385k
_journal_volume 45
_journal_year 2016
_chemical_formula_moiety
;
        C14 H22 N5 S2 +, Cl -, H2 O
;
_chemical_formula_sum 'C14 H24 Cl N5 O S2'
_chemical_formula_weight 377.95
_space_group_IT_number 14
_symmetry_cell_setting monoclinic
_symmetry_Int_Tables_number 14
_symmetry_space_group_name_Hall '-P 2ybc'
_symmetry_space_group_name_H-M 'P 1 21/c 1'
_atom_sites_solution_hydrogens geom
_atom_sites_solution_primary direct
_atom_sites_solution_secondary difmap
_audit_creation_date 2015-03-03T16:48:32-00:00
_audit_creation_method 'WinGX routine CIF_UPDATE'
_audit_update_record
;
2015-11-27 deposited with the CCDC.
2016-03-15 downloaded from the CCDC.
;
_cell_angle_alpha 90
_cell_angle_beta 108.155(3)
_cell_angle_gamma 90
_cell_formula_units_Z 4
_cell_length_a 14.6589(5)
_cell_length_b 9.9797(4)
_cell_length_c 12.7245(4)
_cell_measurement_reflns_used 3679
_cell_measurement_temperature 170(2)
_cell_measurement_theta_max 27.639
_cell_measurement_theta_min 3.529
_cell_volume 1768.82(11)
_computing_cell_refinement
;
        CrysAlisPro, Agilent Technologies,
        Version 1.171.37.34i (release 04-08-2014 CrysAlis171 .NET)
        (compiled Aug  4 2014,14:34:23)
;
_computing_data_collection
;
        CrysAlisPro, Agilent Technologies,
        Version 1.171.37.34i (release 04-08-2014 CrysAlis171 .NET)
        (compiled Aug  4 2014,14:34:23)
;
_computing_data_reduction
;
        CrysAlisPro, Agilent Technologies,
        Version 1.171.37.34i (release 04-08-2014 CrysAlis171 .NET)
        (compiled Aug  4 2014,14:34:23)
;
_computing_molecular_graphics
;
        ORTEP3 for Windows (Farrugia, 1997)
        MERCURY  (Bruno et al., 2002)
;
_computing_publication_material
;
        WinGX (Farrugia, 1999)
        PLATON (Spek, 1990-2003)
        enCIFer (Allen et al., 2004)
;
_computing_structure_refinement 'SHELXL-97 (Sheldrick, 1997)'
_computing_structure_solution 'SIR-92 (Altomare et al., 1992)'
_diffrn_ambient_temperature 170(2)
_diffrn_detector 'CCD plate'
_diffrn_detector_area_resol_mean 8.3622
_diffrn_measured_fraction_theta_full 0.998
_diffrn_measured_fraction_theta_max 0.998
_diffrn_measurement_device 'four-circle diffractometer'
_diffrn_measurement_device_type 'Xcalibur, Sapphire2, large Be window'
_diffrn_measurement_method '\w scans'
_diffrn_orient_matrix_UB_11 0.0362402
_diffrn_orient_matrix_UB_12 -0.0056527
_diffrn_orient_matrix_UB_13 -0.0259105
_diffrn_orient_matrix_UB_21 0.0066547
_diffrn_orient_matrix_UB_22 0.0704212
_diffrn_orient_matrix_UB_23 0.0035181
_diffrn_orient_matrix_UB_31 0.0351666
_diffrn_orient_matrix_UB_32 -0.0074587
_diffrn_orient_matrix_UB_33 0.0525328
_diffrn_radiation_monochromator graphite
_diffrn_radiation_probe x-ray
_diffrn_radiation_type MoK\a
_diffrn_radiation_wavelength 0.71073
_diffrn_reflns_av_R_equivalents 0.0887
_diffrn_reflns_av_unetI/netI 0.0832
_diffrn_reflns_limit_h_max 18
_diffrn_reflns_limit_h_min -17
_diffrn_reflns_limit_k_max 12
_diffrn_reflns_limit_k_min -11
_diffrn_reflns_limit_l_max 15
_diffrn_reflns_limit_l_min -15
_diffrn_reflns_number 10825
_diffrn_reflns_theta_full 26.37
_diffrn_reflns_theta_max 26.37
_diffrn_reflns_theta_min 3.37
_diffrn_source 'Enhance (Mo) X-ray Source'
_exptl_absorpt_coefficient_mu 0.463
_exptl_absorpt_correction_T_max 0.976
_exptl_absorpt_correction_T_min 0.914
_exptl_absorpt_correction_type analytical
_exptl_absorpt_process_details
;
CrysAlisPro, Agilent Technologies,
Version 1.171.37.34i (release 04-08-2014 CrysAlis171 .NET)
(compiled Aug  4 2014,14:34:23)
Analytical numeric absorption correction using a multifaceted crystal
model based on expressions derived by R.C. Clark & J.S. Reid.
(Clark, R. C. & Reid, J. S. (1995). Acta Cryst. A51, 887-897)
Empirical absorption correction using spherical harmonics,
implemented in SCALE3 ABSPACK scaling algorithm.
;
_exptl_crystal_colour colourless
_exptl_crystal_density_diffrn 1.419
_exptl_crystal_density_method 'not measured'
_exptl_crystal_description 'bipyramidal square prism'
_exptl_crystal_F_000 800
_exptl_crystal_size_max 0.31
_exptl_crystal_size_mid 0.07
_exptl_crystal_size_min 0.06
_refine_diff_density_max 0.456
_refine_diff_density_min -0.384
_refine_diff_density_rms 0.081
_refine_ls_extinction_method none
_refine_ls_goodness_of_fit_ref 1.03
_refine_ls_hydrogen_treatment mixed
_refine_ls_matrix_type full
_refine_ls_number_parameters 220
_refine_ls_number_reflns 3606
_refine_ls_number_restraints 12
_refine_ls_restrained_S_all 1.029
_refine_ls_R_factor_all 0.0713
_refine_ls_R_factor_gt 0.0488
_refine_ls_shift/su_max 0
_refine_ls_shift/su_mean 0
_refine_ls_structure_factor_coef Fsqd
_refine_ls_weighting_details 'calc w=1/[\s^2^(Fo^2^)+(0.0453P)^2^+0.0000P] where P=(Fo^2^+2Fc^2^)/3'
_refine_ls_weighting_scheme calc
_refine_ls_wR_factor_gt 0.1092
_refine_ls_wR_factor_ref 0.126
_reflns_number_gt 2612
_reflns_number_total 3606
_reflns_threshold_expression >2sigma(I)
_cod_data_source_file c6dt00385k2.cif
_cod_data_source_block mlfeq4-b
_cod_depositor_comments
;Adding full bibliography for 7038789--7038792.cif.

The following automatic conversions were performed:

data name '_iucr_refine_instruction_details' was replaced with
'_iucr_refine_instructions_details' as specified in the replacement
file 'data/replacement-values/replacement_tags.lst'.

Automatic conversion script
Id: cif_correct_tags 9268 2022-04-12 08:56:07Z antanas 
;
_cod_original_cell_volume 1768.81(11)
_cod_original_sg_symbol_Hall -P2ybc
_cod_database_code 7038792

loop_
_symmetry_equiv_pos_as_xyz
'x, y, z'
'-x, y+1/2, -z+1/2'
'-x, -y, -z'
'x, -y-1/2, z-1/2'

loop_
_atom_site_label
_atom_site_type_symbol
_atom_site_fract_x
_atom_site_fract_y
_atom_site_fract_z
_atom_site_U_iso_or_equiv
_atom_site_adp_type
_atom_site_occupancy
_atom_site_symmetry_multiplicity
_atom_site_calc_flag
_atom_site_refinement_flags
C1 C 0.25303(19) 0.2920(3) 0.26020(19) 0.0261(6) Uani 1 1 d .
H1A H 0.3217 0.2709 0.2959 0.031 Uiso 1 1 calc R
H1B H 0.2155 0.2094 0.2593 0.031 Uiso 1 1 calc R
C2 C 0.22203(19) 0.3994(3) 0.3264(2) 0.0276(6) Uani 1 1 d .
H2A H 0.1521 0.4147 0.2938 0.033 Uiso 1 1 calc R
H2B H 0.2341 0.3672 0.4031 0.033 Uiso 1 1 calc R
C3 C 0.37747(19) 0.5217(3) 0.3816(2) 0.0293(6) Uani 1 1 d .
H3A H 0.3987 0.4276 0.397 0.035 Uiso 1 1 calc R
H3B H 0.3953 0.571 0.4526 0.035 Uiso 1 1 calc R
C4 C 0.4259(2) 0.5852(3) 0.3041(2) 0.0336(7) Uani 1 1 d D
H4A H 0.4181 0.6837 0.3039 0.04 Uiso 1 1 calc R
H4B H 0.4954 0.5646 0.3299 0.04 Uiso 1 1 calc R
C5 C 0.40841(19) 0.3911(3) 0.1718(2) 0.0297(6) Uani 1 1 d D
H5A H 0.4375 0.3467 0.2441 0.036 Uiso 1 1 calc R
H5B H 0.4566 0.392 0.1319 0.036 Uiso 1 1 calc R
C6 C 0.32057(18) 0.3132(3) 0.1052(2) 0.0276(6) Uani 1 1 d .
H6A H 0.3034 0.34 0.0265 0.033 Uiso 1 1 calc R
H6B H 0.3357 0.2163 0.11 0.033 Uiso 1 1 calc R
C7 C 0.14820(19) 0.2878(3) 0.0688(2) 0.0283(6) Uani 1 1 d .
H7A H 0.0994 0.2817 0.1076 0.034 Uiso 1 1 calc R
H7B H 0.1583 0.1967 0.0438 0.034 Uiso 1 1 calc R
C8 C 0.11182(18) 0.3771(3) -0.0295(2) 0.0279(6) Uani 1 1 d .
C9 C 0.06072(19) 0.5661(3) -0.1519(2) 0.0335(7) Uani 1 1 d .
H9 H 0.0447 0.6491 -0.1898 0.04 Uiso 1 1 calc R
C10 C 0.0391(2) 0.4446(3) -0.1990(2) 0.0335(7) Uani 1 1 d .
H10 H 0.0059 0.4342 -0.2757 0.04 Uiso 1 1 calc R
C11 C 0.22589(19) 0.6417(3) 0.3610(2) 0.0282(6) Uani 1 1 d .
H11A H 0.1668 0.6625 0.2997 0.034 Uiso 1 1 calc R
H11B H 0.2691 0.7201 0.3705 0.034 Uiso 1 1 calc R
C12 C 0.19939(19) 0.6235(3) 0.4658(2) 0.0272(6) Uani 1 1 d .
C13 C 0.1904(2) 0.5900(3) 0.6509(2) 0.0315(7) Uani 1 1 d .
H13 H 0.1982 0.576 0.7271 0.038 Uiso 1 1 calc R
C14 C 0.1057(2) 0.6002(3) 0.5717(2) 0.0331(7) Uani 1 1 d .
H14 H 0.0465 0.5946 0.5872 0.04 Uiso 1 1 calc R
N1 N 0.23835(15) 0.3373(2) 0.14561(16) 0.0250(5) Uani 1 1 d .
N2 N 0.27276(15) 0.5266(2) 0.32873(16) 0.0247(5) Uani 1 1 d .
N3 N 0.38156(17) 0.5315(2) 0.18980(18) 0.0296(5) Uani 1 1 d D
N4 N 0.06795(16) 0.3359(2) -0.12938(17) 0.0305(5) Uani 1 1 d .
N5 N 0.11013(16) 0.6196(2) 0.46534(17) 0.0310(6) Uani 1 1 d .
S1 S 0.12115(5) 0.54949(7) -0.01393(5) 0.0333(2) Uani 1 1 d .
S2 S 0.28236(5) 0.60542(8) 0.59622(5) 0.0351(2) Uani 1 1 d .
H3M H 0.3178(13) 0.533(3) 0.183(2) 0.042 Uiso 1 1 d D
H3N H 0.3976(19) 0.586(2) 0.142(2) 0.042 Uiso 1 1 d D
Cl1 Cl 0.51209(5) 0.20454(7) 0.43767(5) 0.0343(2) Uani 1 1 d .
O1 O 0.64730(19) 0.0292(3) 0.6280(2) 0.0677(8) Uani 1 1 d D
H1V H 0.613(3) 0.081(3) 0.578(3) 0.102 Uiso 1 1 d D
H1W H 0.616(3) -0.046(3) 0.622(4) 0.102 Uiso 1 1 d D

loop_
_atom_site_aniso_label
_atom_site_aniso_U_11
_atom_site_aniso_U_22
_atom_site_aniso_U_33
_atom_site_aniso_U_23
_atom_site_aniso_U_13
_atom_site_aniso_U_12
C1 0.0278(15) 0.0267(15) 0.0234(12) 0.0019(11) 0.0073(11) -0.0010(12)
C2 0.0285(15) 0.0311(16) 0.0245(13) 0.0006(11) 0.0104(12) -0.0011(13)
C3 0.0277(15) 0.0321(16) 0.0266(13) -0.0039(12) 0.0065(11) -0.0010(13)
C4 0.0296(15) 0.0376(17) 0.0343(14) -0.0088(13) 0.0107(13) -0.0102(14)
C5 0.0271(15) 0.0360(17) 0.0285(13) 0.0015(12) 0.0122(12) 0.0019(13)
C6 0.0271(14) 0.0323(16) 0.0245(13) -0.0030(11) 0.0095(11) 0.0023(13)
C7 0.0293(15) 0.0292(16) 0.0265(13) -0.0013(11) 0.0090(12) -0.0015(13)
C8 0.0224(15) 0.0336(17) 0.0289(13) -0.0035(12) 0.0099(12) -0.0012(13)
C9 0.0223(15) 0.0419(19) 0.0342(15) 0.0091(13) 0.0058(12) 0.0052(14)
C10 0.0297(16) 0.0433(19) 0.0278(14) 0.0022(13) 0.0097(12) 0.0013(15)
C11 0.0311(16) 0.0246(15) 0.0283(14) -0.0003(11) 0.0083(12) 0.0012(13)
C12 0.0298(15) 0.0224(15) 0.0287(14) -0.0035(11) 0.0083(12) 0.0002(13)
C13 0.0380(17) 0.0331(16) 0.0261(13) -0.0047(12) 0.0139(13) -0.0032(14)
C14 0.0341(17) 0.0368(17) 0.0322(14) -0.0019(13) 0.0156(14) -0.0010(15)
N1 0.0232(11) 0.0295(12) 0.0231(10) -0.0005(9) 0.0084(9) 0.0001(11)
N2 0.0218(11) 0.0257(12) 0.0266(11) -0.0010(9) 0.0076(9) 0.0008(10)
N3 0.0283(13) 0.0329(14) 0.0307(12) 0.0005(10) 0.0138(11) -0.0034(12)
N4 0.0293(13) 0.0348(14) 0.0271(11) -0.0051(10) 0.0085(10) -0.0010(12)
N5 0.0307(14) 0.0334(14) 0.0293(12) -0.0011(10) 0.0097(11) 0.0003(11)
S1 0.0354(4) 0.0299(4) 0.0327(4) -0.0010(3) 0.0079(3) -0.0019(3)
S2 0.0298(4) 0.0484(5) 0.0272(4) -0.0011(3) 0.0089(3) -0.0008(4)
Cl1 0.0362(4) 0.0335(4) 0.0351(4) -0.0002(3) 0.0140(3) 0.0037(3)
O1 0.0480(16) 0.065(2) 0.0667(17) 0.0174(14) -0.0156(13) -0.0138(15)

loop_
_atom_type_symbol
_atom_type_description
_atom_type_scat_dispersion_real
_atom_type_scat_dispersion_imag
_atom_type_scat_source
C C 0.0033 0.0016 'International Tables Vol C Tables 4.2.6.8 and 6.1.1.4'
H H 0 0 'International Tables Vol C Tables 4.2.6.8 and 6.1.1.4'
N N 0.0061 0.0033 'International Tables Vol C Tables 4.2.6.8 and 6.1.1.4'
S S 0.1246 0.1234 'International Tables Vol C Tables 4.2.6.8 and 6.1.1.4'
Cl Cl 0.1484 0.1585 'International Tables Vol C Tables 4.2.6.8 and 6.1.1.4'
O O 0.0106 0.006 'International Tables Vol C Tables 4.2.6.8 and 6.1.1.4'

loop_
_exptl_crystal_face_index_h
_exptl_crystal_face_index_k
_exptl_crystal_face_index_l
_exptl_crystal_face_perp_dist
1 1 -1 0.03
-1 -1 1 0.03
-1 1 1 0.04
1 -1 -1 0.03
0 1 1 0.07
0 -1 -1 0.07
0 -1 1 0.065
0 1 -1 0.075
1 0 0 0.125
-1 0 0 0.15

loop_
_geom_angle_atom_site_label_1
_geom_angle_atom_site_label_2
_geom_angle_atom_site_label_3
_geom_angle
N1 C1 C2 110.8(2)
N1 C1 H1A 109.5
C2 C1 H1A 109.5
N1 C1 H1B 109.5
C2 C1 H1B 109.5
H1A C1 H1B 108.1
N2 C2 C1 112.63(19)
N2 C2 H2A 109.1
C1 C2 H2A 109.1
N2 C2 H2B 109.1
C1 C2 H2B 109.1
H2A C2 H2B 107.8
N2 C3 C4 108.7(2)
N2 C3 H3A 110
C4 C3 H3A 110
N2 C3 H3B 110
C4 C3 H3B 110
H3A C3 H3B 108.3
N3 C4 C3 109.4(2)
N3 C4 H4A 109.8
C3 C4 H4A 109.8
N3 C4 H4B 109.8
C3 C4 H4B 109.8
H4A C4 H4B 108.2
N3 C5 C6 110.4(2)
N3 C5 H5A 109.6
C6 C5 H5A 109.6
N3 C5 H5B 109.6
C6 C5 H5B 109.6
H5A C5 H5B 108.1
N1 C6 C5 111.47(19)
N1 C6 H6A 109.3
C5 C6 H6A 109.3
N1 C6 H6B 109.3
C5 C6 H6B 109.3
H6A C6 H6B 108
N1 C7 C8 111.8(2)
N1 C7 H7A 109.3
C8 C7 H7A 109.3
N1 C7 H7B 109.3
C8 C7 H7B 109.3
H7A C7 H7B 107.9
N4 C8 C7 124.7(2)
N4 C8 S1 115.0(2)
C7 C8 S1 120.13(19)
C10 C9 S1 110.2(2)
C10 C9 H9 124.9
S1 C9 H9 124.9
C9 C10 N4 116.0(2)
C9 C10 H10 122
N4 C10 H10 122
N2 C11 C12 115.2(2)
N2 C11 H11A 108.5
C12 C11 H11A 108.5
N2 C11 H11B 108.5
C12 C11 H11B 108.5
H11A C11 H11B 107.5
N5 C12 C11 122.1(2)
N5 C12 S2 113.78(19)
C11 C12 S2 124.1(2)
C14 C13 S2 110.59(19)
C14 C13 H13 124.7
S2 C13 H13 124.7
C13 C14 N5 115.6(2)
C13 C14 H14 122.2
N5 C14 H14 122.2
C7 N1 C6 112.27(18)
C7 N1 C1 112.35(19)
C6 N1 C1 114.4(2)
C11 N2 C2 113.98(19)
C11 N2 C3 114.4(2)
C2 N2 C3 115.5(2)
C5 N3 C4 115.5(2)
C5 N3 H3M 108.2(18)
C4 N3 H3M 101.8(17)
C5 N3 H3N 109.3(17)
C4 N3 H3N 108.1(18)
H3M N3 H3N 114(2)
C8 N4 C10 109.8(2)
C12 N5 C14 110.5(2)
C9 S1 C8 88.96(14)
C13 S2 C12 89.55(13)
H1V O1 H1W 106(3)

loop_
_geom_bond_atom_site_label_1
_geom_bond_atom_site_label_2
_geom_bond_distance
C1 N1 1.477(3)
C1 C2 1.517(3)
C1 H1A 0.99
C1 H1B 0.99
C2 N2 1.467(3)
C2 H2A 0.99
C2 H2B 0.99
C3 N2 1.472(3)
C3 C4 1.522(3)
C3 H3A 0.99
C3 H3B 0.99
C4 N3 1.495(3)
C4 H4A 0.99
C4 H4B 0.99
C5 N3 1.492(3)
C5 C6 1.517(3)
C5 H5A 0.99
C5 H5B 0.99
C6 N1 1.471(3)
C6 H6A 0.99
C6 H6B 0.99
C7 N1 1.463(3)
C7 C8 1.492(3)
C7 H7A 0.99
C7 H7B 0.99
C8 N4 1.299(3)
C8 S1 1.733(3)
C9 C10 1.347(4)
C9 S1 1.710(3)
C9 H9 0.95
C10 N4 1.381(3)
C10 H10 0.95
C11 N2 1.461(3)
C11 C12 1.512(3)
C11 H11A 0.99
C11 H11B 0.99
C12 N5 1.307(3)
C12 S2 1.735(3)
C13 C14 1.336(4)
C13 S2 1.707(3)
C13 H13 0.95
C14 N5 1.389(3)
C14 H14 0.95
N3 H3M 0.913(16)
N3 H3N 0.901(16)
O1 H1V 0.850(18)
O1 H1W 0.864(18)

loop_
_geom_hbond_atom_site_label_D
_geom_hbond_atom_site_label_H
_geom_hbond_atom_site_label_A
_geom_hbond_distance_DH
_geom_hbond_distance_HA
_geom_hbond_distance_DA
_geom_hbond_angle_DHA
_geom_hbond_site_symmetry_A
N3 H3M N2 0.913(16) 2.15(2) 2.725(3) 120(2) .
N3 H3M N1 0.913(16) 2.25(3) 2.783(3) 117(2) .
N3 H3N Cl1 0.901(16) 2.239(18) 3.101(2) 160(2) 2_655
O1 H1V Cl1 0.850(18) 2.294(19) 3.141(3) 175(4) .
O1 H1W Cl1 0.864(18) 2.40(2) 3.222(3) 160(4) 3_656
